data_5000076
loop_
_publ_author_name
'Koo, Chung Hoe'
'Kim, Hoon Sup'

_publ_section_title
;
 The Crystal Structure of Nicotine Dihydroiodide
;
_journal_coden_ASTM JKCSEZ
_journal_issue 3
_journal_name_full 'Journal of the Korean Chemical Society'
_journal_page_first 134
_journal_page_last 141
_journal_volume 9
_journal_year 1965
_chemical_formula_sum 'C10 H16 I2 N2'
_space_group_IT_number 19
_symmetry_cell_setting orthorhombic
_symmetry_Int_Tables_number 19
_symmetry_space_group_name_Hall 'P 2ac 2ab'
_symmetry_space_group_name_H-M 'P 21 21 21'
_cell_angle_alpha 90
_cell_angle_beta 90
_cell_angle_gamma 90
_cell_formula_units_Z 4
_cell_length_a 7.61
_cell_length_b 11.01
_cell_length_c 17.27
_cod_database_code 5000076

loop_
_symmetry_equiv_pos_site_id
_symmetry_equiv_pos_as_xyz
1 x,y,z
2 1/2+x,1/2-y,-z
3 -x,1/2+y,1/2-z
4 1/2-x,-y,1/2+z

loop_
_atom_site_label
_atom_site_type_symbol
_atom_site_fract_x
_atom_site_fract_y
_atom_site_fract_z
_atom_site_attached_hydrogens
C1 C 0.52300 -0.28200 -0.26000 1
C10 C 0.35300 -0.34300 -0.56100 3
C2 C 0.64200 -0.35300 -0.30200 1
C3 C 0.59000 -0.42400 -0.36500 1
C4 C 0.41300 -0.43300 -0.38800 0
C5 C 0.30700 -0.35600 -0.34700 1
C6 C 0.35800 -0.49500 -0.46300 1
C7 C 0.37500 -0.63300 -0.45000 2
C8 C 0.40800 -0.68200 -0.53300 2
C9 C 0.39500 -0.58000 -0.59700 2
I1 I 0.49700 -0.38200 0.21300 0
I2 I -0.13000 -0.47500 0.44100 0
N1 N 0.35500 -0.29300 -0.28300 1
N2 N 0.40000 -0.47200 -0.54600 1

loop_
_atom_type_symbol
_atom_type_radius_bond
C 0.68
I 1.33
N 0.68

loop_
_cod_changelog_entry_id
_cod_changelog_entry_author
_cod_changelog_entry_date
_cod_changelog_entry_text
1 'Vaitkus, Antanas' 2024-12-11T17:05:27+02:00
;
 Corrected the assignment of attached hydrogen atoms after consulting
 the original publication. According to the original authors the hydrogen
 atoms should be attached to the nitrogen atoms, not the iodine atoms.
;
